data_4517169
loop_
_publ_author_name
'Wu, Bin'
'Zhu, Rong'

_publ_section_title
;
 Radical Philicity Inversion in Co- and Fe-Catalyzed
 Hydrogen-Atom-Transfer-Initiated Cyclizations of Unsaturated Acylsilanes
;
_journal_issue 1
_journal_name_full 'ACS Catalysis'
_journal_page_first 510
_journal_paper_doi 10.1021/acscatal.9b04774
_journal_volume 10
_journal_year 2019
_chemical_formula_sum 'C11 H22 O2'
_chemical_formula_weight 186.28
_space_group_crystal_system orthorhombic
_space_group_IT_number 61
_space_group_name_Hall '-P 2ac 2ab'
_space_group_name_H-M_alt 'P b c a'
_atom_sites_solution_hydrogens geom
_atom_sites_solution_primary dual
_audit_creation_method SHELXL-2014/7
_cell_angle_alpha 90
_cell_angle_beta 90
_cell_angle_gamma 90
_cell_formula_units_Z 8
_cell_length_a 9.6851(3)
_cell_length_b 7.3807(3)
_cell_length_c 31.3965(11)
_cell_measurement_reflns_used 6075
_cell_measurement_temperature 180.01(12)
_cell_measurement_theta_max 71.6080
_cell_measurement_theta_min 5.3470
_cell_volume 2244.31(14)
_computing_structure_refinement 'SHELXL-2014/7 (Sheldrick, 2014)'
_diffrn_ambient_environment N~2~
_diffrn_ambient_temperature 180.01(12)
_diffrn_detector 'CCD plate'
_diffrn_detector_type HyPix
_diffrn_measured_fraction_theta_full 1.000
_diffrn_measured_fraction_theta_max 1.000
_diffrn_measurement_device 'four-circle diffractometer'
_diffrn_measurement_device_type 'XtaLAB Synergy R, DW system, HyPix'
_diffrn_radiation_monochromator mirror
_diffrn_radiation_probe x-ray
_diffrn_radiation_type 'Cu K\a'
_diffrn_radiation_wavelength 1.54184
_diffrn_reflns_av_R_equivalents 0.0468
_diffrn_reflns_av_unetI/netI 0.0258
_diffrn_reflns_Laue_measured_fraction_full 1.000
_diffrn_reflns_Laue_measured_fraction_max 1.000
_diffrn_reflns_limit_h_max 8
_diffrn_reflns_limit_h_min -11
_diffrn_reflns_limit_k_max 8
_diffrn_reflns_limit_k_min -8
_diffrn_reflns_limit_l_max 37
_diffrn_reflns_limit_l_min -37
_diffrn_reflns_number 17673
_diffrn_reflns_point_group_measured_fraction_full 1.000
_diffrn_reflns_point_group_measured_fraction_max 1.000
_diffrn_reflns_theta_full 66.587
_diffrn_reflns_theta_max 66.587
_diffrn_reflns_theta_min 2.815
_diffrn_source 'fine-focus sealed X-ray tube'
_diffrn_source_type 'Enhance Ultra (Cu) X-ray Source'
_exptl_absorpt_coefficient_mu 0.574
_exptl_absorpt_correction_T_max 1.00000
_exptl_absorpt_correction_T_min 0.60615
_exptl_absorpt_correction_type multi-scan
_exptl_absorpt_process_details
;
CrysAlisPro 1.171.39.29a (Rigaku Oxford Diffraction, 2015)
Empirical absorption correction using spherical harmonics,
 implemented in SCALE3 ABSPACK scaling algorithm.
;
_exptl_crystal_colour colorless
_exptl_crystal_density_diffrn 1.103
_exptl_crystal_description sheet-like
_exptl_crystal_F_000 832
_exptl_crystal_size_max 0.42
_exptl_crystal_size_mid 0.34
_exptl_crystal_size_min 0.03
_refine_diff_density_max 0.386
_refine_diff_density_min -0.235
_refine_diff_density_rms 0.060
_refine_ls_extinction_method none
_refine_ls_goodness_of_fit_ref 1.022
_refine_ls_hydrogen_treatment constr
_refine_ls_matrix_type full
_refine_ls_number_parameters 123
_refine_ls_number_reflns 1988
_refine_ls_number_restraints 0
_refine_ls_restrained_S_all 1.022
_refine_ls_R_factor_all 0.0795
_refine_ls_R_factor_gt 0.0755
_refine_ls_shift/su_max 0.001
_refine_ls_shift/su_mean 0.000
_refine_ls_structure_factor_coef Fsqd
_refine_ls_weighting_details 'w=1/[\s^2^(Fo^2^)+(0.0513P)^2^+4.7514P] where P=(Fo^2^+2Fc^2^)/3'
_refine_ls_weighting_scheme calc
_refine_ls_wR_factor_gt 0.1797
_refine_ls_wR_factor_ref 0.1820
_reflns_Friedel_coverage 0.000
_reflns_number_gt 1801
_reflns_number_total 1988
_reflns_threshold_expression 'I > 2\s(I)'
_cod_data_source_file cs9b04774_si_002.cif
_cod_data_source_block 3
_cod_depositor_comments 'Adding full bibliography for 4517169.cif.'
_cod_database_code 4517169
_shelx_shelxl_version_number 2014/7
_shelx_space_group_comment
;
The symmetry employed for this shelxl refinement is uniquely defined
by the following loop, which should always be used as a source of
symmetry information in preference to the above space-group names.
They are only intended as comments.
;

loop_
_space_group_symop_operation_xyz
'x, y, z'
'-x+1/2, -y, z+1/2'
'-x, y+1/2, -z+1/2'
'x+1/2, -y+1/2, -z'
'-x, -y, -z'
'x-1/2, y, -z-1/2'
'x, -y-1/2, z-1/2'
'-x-1/2, y-1/2, z'

loop_
_atom_site_label
_atom_site_type_symbol
_atom_site_fract_x
_atom_site_fract_y
_atom_site_fract_z
_atom_site_U_iso_or_equiv
_atom_site_adp_type
_atom_site_occupancy
_atom_site_site_symmetry_order
_atom_site_calc_flag
_atom_site_refinement_flags_posn
_atom_site_refinement_flags_adp
O1 O 0.62684(18) 0.6855(3) 0.66119(6) 0.0396(5) Uani 1 1 d . .
H1 H 0.6175 0.5839 0.6713 0.059 Uiso 1 1 calc R U
O2 O 0.3505(2) 0.8473(3) 0.79938(7) 0.0508(6) Uani 1 1 d . .
H2 H 0.2974 0.8048 0.8171 0.076 Uiso 1 1 calc R U
C1 C 0.4032(4) 0.7515(5) 0.52968(11) 0.0603(10) Uani 1 1 d . .
H1A H 0.4340 0.8330 0.5078 0.091 Uiso 1 1 calc R U
H1B H 0.3087 0.7775 0.5366 0.091 Uiso 1 1 calc R U
H1C H 0.4105 0.6290 0.5197 0.091 Uiso 1 1 calc R U
C2 C 0.6440(3) 0.7432(5) 0.55759(11) 0.0538(9) Uani 1 1 d . .
H2A H 0.6546 0.6230 0.5464 0.081 Uiso 1 1 calc R U
H2B H 0.7003 0.7565 0.5826 0.081 Uiso 1 1 calc R U
H2C H 0.6722 0.8299 0.5365 0.081 Uiso 1 1 calc R U
C3 C 0.4925(3) 0.7754(4) 0.56924(9) 0.0414(7) Uani 1 1 d . .
C4 C 0.4750(4) 0.9672(4) 0.58820(10) 0.0514(8) Uani 1 1 d . .
H4A H 0.5330 1.0534 0.5732 0.062 Uiso 1 1 calc R U
H4B H 0.3797 1.0065 0.5859 0.062 Uiso 1 1 calc R U
C5 C 0.5177(3) 0.9532(4) 0.63444(10) 0.0466(8) Uani 1 1 d . .
H5A H 0.4624 1.0338 0.6519 0.056 Uiso 1 1 calc R U
H5B H 0.6141 0.9857 0.6378 0.056 Uiso 1 1 calc R U
C6 C 0.4940(3) 0.7536(4) 0.64773(9) 0.0359(7) Uani 1 1 d . .
C7 C 0.4434(3) 0.6601(4) 0.60669(9) 0.0402(7) Uani 1 1 d . .
H7 H 0.3425 0.6705 0.6070 0.048 Uiso 1 1 calc R U
C8 C 0.4741(4) 0.4593(4) 0.60366(11) 0.0533(9) Uani 1 1 d . .
H8A H 0.4386 0.4128 0.5773 0.080 Uiso 1 1 calc R U
H8B H 0.4312 0.3972 0.6270 0.080 Uiso 1 1 calc R U
H8C H 0.5722 0.4405 0.6047 0.080 Uiso 1 1 calc R U
C9 C 0.3902(3) 0.7314(5) 0.68377(9) 0.0433(7) Uani 1 1 d . .
H9A H 0.3041 0.7871 0.6749 0.052 Uiso 1 1 calc R U
H9B H 0.3726 0.6030 0.6874 0.052 Uiso 1 1 calc R U
C10 C 0.4291(3) 0.8090(5) 0.72674(9) 0.0477(8) Uani 1 1 d . .
H10A H 0.5139 0.7529 0.7366 0.057 Uiso 1 1 calc R U
H10B H 0.4455 0.9382 0.7240 0.057 Uiso 1 1 calc R U
C11 C 0.3178(3) 0.7773(5) 0.75856(9) 0.0490(8) Uani 1 1 d . .
H11A H 0.2333 0.8336 0.7485 0.059 Uiso 1 1 calc R U
H11B H 0.3012 0.6481 0.7609 0.059 Uiso 1 1 calc R U

loop_
_atom_site_aniso_label
_atom_site_aniso_U_11
_atom_site_aniso_U_22
_atom_site_aniso_U_33
_atom_site_aniso_U_23
_atom_site_aniso_U_13
_atom_site_aniso_U_12
O1 0.0260(9) 0.0454(12) 0.0475(12) 0.0027(9) -0.0021(8) -0.0005(9)
O2 0.0505(13) 0.0555(15) 0.0463(12) -0.0063(10) 0.0119(10) -0.0125(11)
C1 0.064(2) 0.070(2) 0.0474(19) 0.0020(17) -0.0083(17) 0.0007(19)
C2 0.0420(17) 0.061(2) 0.058(2) -0.0061(16) 0.0126(15) -0.0042(16)
C3 0.0362(15) 0.0452(17) 0.0428(16) -0.0016(13) 0.0008(12) 0.0008(13)
C4 0.0532(19) 0.0409(18) 0.060(2) 0.0046(15) 0.0025(16) 0.0025(15)
C5 0.0512(18) 0.0329(16) 0.0557(19) -0.0034(13) -0.0033(15) 0.0008(14)
C6 0.0280(13) 0.0355(16) 0.0441(16) -0.0014(12) -0.0031(12) 0.0023(12)
C7 0.0294(14) 0.0448(17) 0.0465(17) -0.0016(13) -0.0014(12) -0.0018(13)
C8 0.059(2) 0.0401(18) 0.061(2) -0.0050(15) -0.0026(17) -0.0062(15)
C9 0.0288(14) 0.0527(19) 0.0483(17) -0.0022(14) 0.0017(12) 0.0010(14)
C10 0.0360(15) 0.061(2) 0.0464(17) -0.0015(15) 0.0051(13) -0.0052(15)
C11 0.0379(16) 0.061(2) 0.0485(19) -0.0076(15) 0.0080(13) -0.0058(15)

loop_
_atom_type_symbol
_atom_type_description
_atom_type_scat_dispersion_real
_atom_type_scat_dispersion_imag
_atom_type_scat_source
C C 0.0181 0.0091 'International Tables Vol C Tables 4.2.6.8 and 6.1.1.4'
H H 0.0000 0.0000 'International Tables Vol C Tables 4.2.6.8 and 6.1.1.4'
O O 0.0492 0.0322 'International Tables Vol C Tables 4.2.6.8 and 6.1.1.4'

loop_
_geom_angle_atom_site_label_1
_geom_angle_atom_site_label_2
_geom_angle_atom_site_label_3
_geom_angle
C6 O1 H1 109.5
C11 O2 H2 109.5
C3 C1 H1A 109.5
C3 C1 H1B 109.5
H1A C1 H1B 109.5
C3 C1 H1C 109.5
H1A C1 H1C 109.5
H1B C1 H1C 109.5
C3 C2 H2A 109.5
C3 C2 H2B 109.5
H2A C2 H2B 109.5
C3 C2 H2C 109.5
H2A C2 H2C 109.5
H2B C2 H2C 109.5
C1 C3 C2 109.4(3)
C1 C3 C7 112.7(3)
C2 C3 C7 113.3(3)
C1 C3 C4 110.9(3)
C2 C3 C4 109.9(3)
C7 C3 C4 100.3(2)
C5 C4 C3 106.1(3)
C5 C4 H4A 110.5
C3 C4 H4A 110.5
C5 C4 H4B 110.5
C3 C4 H4B 110.5
H4A C4 H4B 108.7
C4 C5 C6 106.4(2)
C4 C5 H5A 110.4
C6 C5 H5A 110.4
C4 C5 H5B 110.4
C6 C5 H5B 110.4
H5A C5 H5B 108.6
O1 C6 C9 109.5(2)
O1 C6 C7 111.8(2)
C9 C6 C7 111.3(2)
O1 C6 C5 106.1(2)
C9 C6 C5 113.6(2)
C7 C6 C5 104.4(2)
C8 C7 C3 115.8(3)
C8 C7 C6 115.3(3)
C3 C7 C6 107.2(2)
C8 C7 H7 105.9
C3 C7 H7 105.9
C6 C7 H7 105.9
C7 C8 H8A 109.5
C7 C8 H8B 109.5
H8A C8 H8B 109.5
C7 C8 H8C 109.5
H8A C8 H8C 109.5
H8B C8 H8C 109.5
C10 C9 C6 117.2(2)
C10 C9 H9A 108.0
C6 C9 H9A 108.0
C10 C9 H9B 108.0
C6 C9 H9B 108.0
H9A C9 H9B 107.2
C11 C10 C9 111.0(3)
C11 C10 H10A 109.4
C9 C10 H10A 109.4
C11 C10 H10B 109.4
C9 C10 H10B 109.4
H10A C10 H10B 108.0
O2 C11 C10 112.8(3)
O2 C11 H11A 109.0
C10 C11 H11A 109.0
O2 C11 H11B 109.0
C10 C11 H11B 109.0
H11A C11 H11B 107.8

loop_
_geom_bond_atom_site_label_1
_geom_bond_atom_site_label_2
_geom_bond_distance
O1 C6 1.445(3)
O1 H1 0.8200
O2 C11 1.418(4)
O2 H2 0.8200
C1 C3 1.524(4)
C1 H1A 0.9600
C1 H1B 0.9600
C1 H1C 0.9600
C2 C3 1.531(4)
C2 H2A 0.9600
C2 H2B 0.9600
C2 H2C 0.9600
C3 C7 1.528(4)
C3 C4 1.545(4)
C4 C5 1.513(4)
C4 H4A 0.9700
C4 H4B 0.9700
C5 C6 1.549(4)
C5 H5A 0.9700
C5 H5B 0.9700
C6 C9 1.522(4)
C6 C7 1.542(4)
C7 C8 1.515(4)
C7 H7 0.9800
C8 H8A 0.9600
C8 H8B 0.9600
C8 H8C 0.9600
C9 C10 1.513(4)
C9 H9A 0.9700
C9 H9B 0.9700
C10 C11 1.489(4)
C10 H10A 0.9700
C10 H10B 0.9700
C11 H11A 0.9700
C11 H11B 0.9700

loop_
_geom_hbond_atom_site_label_D
_geom_hbond_atom_site_label_H
_geom_hbond_atom_site_label_A
_geom_hbond_distance_DH
_geom_hbond_distance_HA
_geom_hbond_distance_DA
_geom_hbond_angle_DHA
_geom_hbond_site_symmetry_A
O1 H1 O2 0.82 2.00 2.795(3) 164.0 3_646
O2 H2 O1 0.82 1.99 2.766(3) 157.1 6_557

loop_
_geom_torsion_atom_site_label_1
_geom_torsion_atom_site_label_2
_geom_torsion_atom_site_label_3
_geom_torsion_atom_site_label_4
_geom_torsion
C1 C3 C4 C5 157.7(3)
C2 C3 C4 C5 -81.2(3)
C7 C3 C4 C5 38.4(3)
C3 C4 C5 C6 -25.7(3)
C4 C5 C6 O1 120.6(3)
C4 C5 C6 C9 -119.1(3)
C4 C5 C6 C7 2.4(3)
C1 C3 C7 C8 74.6(3)
C2 C3 C7 C8 -50.3(4)
C4 C3 C7 C8 -167.4(3)
C1 C3 C7 C6 -155.1(3)
C2 C3 C7 C6 80.0(3)
C4 C3 C7 C6 -37.1(3)
O1 C6 C7 C8 38.5(3)
C9 C6 C7 C8 -84.3(3)
C5 C6 C7 C8 152.8(3)
O1 C6 C7 C3 -92.0(3)
C9 C6 C7 C3 145.2(2)
C5 C6 C7 C3 22.2(3)
O1 C6 C9 C10 53.1(4)
C7 C6 C9 C10 177.2(3)
C5 C6 C9 C10 -65.3(4)
C6 C9 C10 C11 179.9(3)
C9 C10 C11 O2 179.7(3)
